data_7154308
loop_
_publ_author_name
'Vidyasagar, Adiyala'
'Sureshan, Kana M.'

_publ_section_title
;
 Total syntheses of five uvacalols: structural validation of uvacalol A,
 uvacalol B and uvacalol C and disproval of the structures of uvacalol E
 and uvacalol G.
;
_journal_issue 13
_journal_name_full 'Organic &amp; biomolecular chemistry'
_journal_page_first 3900
_journal_page_last 3910
_journal_paper_doi 10.1039/c4ob02663b
_journal_volume 13
_journal_year 2015
_chemical_absolute_configuration rm
_chemical_formula_moiety 'C21 H20 O7'
_chemical_formula_sum 'C21 H20 O7'
_chemical_formula_weight 384.37
_chemical_name_systematic
;
 ?
;
_space_group_IT_number 5
_symmetry_cell_setting monoclinic
_symmetry_space_group_name_Hall 'C 2y'
_symmetry_space_group_name_H-M 'C 1 2 1'
_atom_sites_solution_hydrogens geom
_atom_sites_solution_primary direct
_atom_sites_solution_secondary difmap
_audit_creation_method SHELXL-97
_audit_update_record
;
2014-12-18 deposited with the CCDC.
2015-01-26 downloaded from the CCDC.
;
_cell_angle_alpha 90.000(5)
_cell_angle_beta 92.155(5)
_cell_angle_gamma 90.000(5)
_cell_formula_units_Z 4
_cell_length_a 27.206(5)
_cell_length_b 6.873(5)
_cell_length_c 10.231(5)
_cell_measurement_reflns_used 4209
_cell_measurement_temperature 296(2)
_cell_measurement_theta_max 27.51
_cell_measurement_theta_min 3.06
_cell_volume 1911.7(17)
_computing_cell_refinement 'Bruker SAINT'
_computing_data_collection 'Bruker APEX2'
_computing_data_reduction 'Bruker SAINT'
_computing_molecular_graphics 'Bruker SHELXTL'
_computing_publication_material 'Bruker SHELXTL'
_computing_structure_refinement 'SHELXL-97 (Sheldrick, 2008)'
_computing_structure_solution 'SHELXS-97 (Sheldrick, 2008)'
_diffrn_ambient_temperature 296(2)
_diffrn_measured_fraction_theta_full 1.000
_diffrn_measured_fraction_theta_max 1.000
_diffrn_measurement_device_type 'Bruker APEX-II CCD'
_diffrn_measurement_method '\f and \w scans'
_diffrn_radiation_monochromator graphite
_diffrn_radiation_source 'fine-focus sealed tube'
_diffrn_radiation_type MoK\a
_diffrn_radiation_wavelength 0.71073
_diffrn_reflns_av_R_equivalents 0.0205
_diffrn_reflns_av_sigmaI/netI 0.0218
_diffrn_reflns_limit_h_max 32
_diffrn_reflns_limit_h_min -32
_diffrn_reflns_limit_k_max 8
_diffrn_reflns_limit_k_min -7
_diffrn_reflns_limit_l_max 12
_diffrn_reflns_limit_l_min -12
_diffrn_reflns_number 7663
_diffrn_reflns_theta_full 24.99
_diffrn_reflns_theta_max 24.99
_diffrn_reflns_theta_min 1.50
_diffrn_standards_number 0
_exptl_absorpt_coefficient_mu 0.101
_exptl_absorpt_correction_T_max 0.9850
_exptl_absorpt_correction_T_min 0.9753
_exptl_absorpt_correction_type multi-scan
_exptl_absorpt_process_details SADABS
_exptl_crystal_colour colourless
_exptl_crystal_density_diffrn 1.335
_exptl_crystal_density_meas 1.334
_exptl_crystal_density_method 'not measured'
_exptl_crystal_description block
_exptl_crystal_F_000 808
_exptl_crystal_size_max 0.25
_exptl_crystal_size_mid 0.15
_exptl_crystal_size_min 0.15
_refine_diff_density_max 0.229
_refine_diff_density_min -0.214
_refine_diff_density_rms 0.068
_refine_ls_abs_structure_details 'Flack H D (1983), Acta Cryst. A39, 876-881'
_refine_ls_abs_structure_Flack -0.2(11)
_refine_ls_extinction_coef 0.0035(12)
_refine_ls_extinction_expression Fc^*^=kFc[1+0.001xFc^2^\l^3^/sin(2\q)]^-1/4^
_refine_ls_extinction_method SHELXL
_refine_ls_goodness_of_fit_ref 1.194
_refine_ls_hydrogen_treatment mixed
_refine_ls_matrix_type full
_refine_ls_number_parameters 266
_refine_ls_number_reflns 2662
_refine_ls_number_restraints 4
_refine_ls_restrained_S_all 1.195
_refine_ls_R_factor_all 0.0380
_refine_ls_R_factor_gt 0.0326
_refine_ls_shift/su_max 0.001
_refine_ls_shift/su_mean 0.000
_refine_ls_structure_factor_coef Fsqd
_refine_ls_weighting_details 'calc w=1/[\s^2^(Fo^2^)+(0.0886P)^2^+0.1096P] where P=(Fo^2^+2Fc^2^)/3'
_refine_ls_weighting_scheme calc
_refine_ls_wR_factor_gt 0.0939
_refine_ls_wR_factor_ref 0.1254
_reflns_number_gt 2514
_reflns_number_total 2662
_reflns_threshold_expression >2\s(I)
_cod_data_source_file c4ob02663b2.cif
_cod_data_source_block 0184_160513_kms_d_uvag_0m
_cod_depositor_comments
;
The following automatic conversions were performed:

'_symmetry_cell_setting' value 'Monoclinic' changed to 'monoclinic'
according to
/usr/data/users/saulius/crontab/automatic-downloads/rss-feeds/RSC/lib/dictionaries/cif_core.dic
dictionary named 'cif_core.dic' version 2.4.2 from 2011-04-26.

Automatic conversion script
Id: cif_fix_values 3008 2015-01-20 13:52:24Z robertas 

 Adding full bibliography for 7154308.cif.
;
_cod_original_sg_symbol_H-M 'C2   '
_cod_database_code 7154308

loop_
_symmetry_equiv_pos_as_xyz
'x, y, z'
'-x, y, -z'
'x+1/2, y+1/2, z'
'-x+1/2, y+1/2, -z'

loop_
_atom_site_label
_atom_site_type_symbol
_atom_site_fract_x
_atom_site_fract_y
_atom_site_fract_z
_atom_site_U_iso_or_equiv
_atom_site_adp_type
_atom_site_occupancy
_atom_site_symmetry_multiplicity
_atom_site_calc_flag
_atom_site_refinement_flags
C1 C 0.83836(9) 0.3810(4) 0.9681(2) 0.0360(6) Uani 1 1 d .
C2 C 0.85366(8) 0.5811(4) 0.9262(2) 0.0366(6) Uani 1 1 d .
H2 H 0.8521 0.5817 0.8303 0.044 Uiso 1 1 calc R
C3 C 0.90648(8) 0.6260(4) 0.9684(2) 0.0340(5) Uani 1 1 d .
H3 H 0.9121 0.7665 0.9626 0.041 Uiso 1 1 calc R
C4 C 0.91773(7) 0.5582(4) 1.1081(2) 0.0302(5) Uani 1 1 d .
H4 H 0.8938 0.6160 1.1658 0.036 Uiso 1 1 calc R
C5 C 0.91337(8) 0.3405(4) 1.1134(2) 0.0324(5) Uani 1 1 d .
H5 H 0.9410 0.2805 1.0694 0.039 Uiso 1 1 calc R
C6 C 0.86551(8) 0.2718(4) 1.0512(2) 0.0381(6) Uani 1 1 d .
H6 H 0.8543 0.1480 1.0714 0.046 Uiso 1 1 calc R
C7 C 0.78913(9) 0.3107(5) 0.9178(2) 0.0501(7) Uani 1 1 d .
H7A H 0.7838 0.1778 0.9459 0.060 Uiso 1 1 calc R
H7B H 0.7633 0.3916 0.9516 0.060 Uiso 1 1 calc R
C8 C 0.74392(9) 0.3161(4) 0.7146(2) 0.0396(6) Uani 1 1 d .
C9 C 0.74701(9) 0.3248(4) 0.5705(2) 0.0395(6) Uani 1 1 d .
C10 C 0.70371(11) 0.3329(4) 0.4944(3) 0.0506(7) Uani 1 1 d .
H10 H 0.6735 0.3350 0.5342 0.061 Uiso 1 1 calc R
C11 C 0.70537(12) 0.3377(5) 0.3600(3) 0.0591(8) Uani 1 1 d .
H11 H 0.6763 0.3434 0.3094 0.071 Uiso 1 1 calc R
C12 C 0.74937(14) 0.3343(5) 0.3012(3) 0.0618(9) Uani 1 1 d .
H12 H 0.7502 0.3360 0.2105 0.074 Uiso 1 1 calc R
C13 C 0.79285(12) 0.3283(5) 0.3759(3) 0.0596(8) Uani 1 1 d .
H13 H 0.8229 0.3278 0.3352 0.072 Uiso 1 1 calc R
C14 C 0.79170(10) 0.3230(5) 0.5104(3) 0.0496(7) Uani 1 1 d .
H14 H 0.8209 0.3183 0.5606 0.060 Uiso 1 1 calc R
C15 C 0.92977(8) 0.1091(4) 1.2829(2) 0.0368(5) Uani 1 1 d .
C16 C 0.93133(9) 0.0718(4) 1.4265(2) 0.0419(6) Uani 1 1 d .
C17 C 0.92879(12) 0.2218(5) 1.5150(3) 0.0595(8) Uani 1 1 d .
H17 H 0.9261 0.3496 1.4859 0.071 Uiso 1 1 calc R
C18 C 0.93024(16) 0.1812(7) 1.6488(3) 0.0772(10) Uani 1 1 d .
H18 H 0.9281 0.2817 1.7092 0.093 Uiso 1 1 calc R
C19 C 0.93475(14) -0.0063(7) 1.6903(3) 0.0763(11) Uani 1 1 d .
H19 H 0.9364 -0.0324 1.7795 0.092 Uiso 1 1 calc R
C20 C 0.93686(14) -0.1551(7) 1.6047(4) 0.0770(11) Uani 1 1 d .
H20 H 0.9392 -0.2824 1.6351 0.092 Uiso 1 1 calc R
C21 C 0.93556(12) -0.1176(5) 1.4707(3) 0.0581(8) Uani 1 1 d .
H21 H 0.9375 -0.2196 1.4113 0.070 Uiso 1 1 calc R
O2 O 0.82029(7) 0.7265(3) 0.96714(18) 0.0515(5) Uani 1 1 d D
O3 O 0.93635(6) 0.5287(3) 0.87855(16) 0.0473(5) Uani 1 1 d D
O4 O 0.96617(6) 0.6142(3) 1.15223(17) 0.0392(4) Uani 1 1 d D
O5 O 0.91538(6) 0.2879(2) 1.25237(14) 0.0373(4) Uani 1 1 d .
O6 O 0.78823(6) 0.3208(3) 0.77587(14) 0.0446(5) Uani 1 1 d .
O7 O 0.70588(6) 0.3043(4) 0.77156(17) 0.0595(6) Uani 1 1 d .
O8 O 0.94022(8) -0.0107(3) 1.20117(18) 0.0566(5) Uani 1 1 d .
H3' H 0.9686(7) 0.569(6) 0.897(3) 0.063(9) Uiso 1 1 d D
H4' H 0.9661(13) 0.751(2) 1.159(4) 0.087(12) Uiso 1 1 d D
H2' H 0.8184(14) 0.722(6) 1.0580(15) 0.090(12) Uiso 1 1 d D

loop_
_atom_site_aniso_label
_atom_site_aniso_U_11
_atom_site_aniso_U_22
_atom_site_aniso_U_33
_atom_site_aniso_U_23
_atom_site_aniso_U_13
_atom_site_aniso_U_12
C1 0.0360(11) 0.0526(15) 0.0194(10) -0.0016(10) 0.0008(9) -0.0050(11)
C2 0.0375(11) 0.0510(15) 0.0212(10) 0.0050(10) -0.0001(8) 0.0057(11)
C3 0.0401(12) 0.0373(12) 0.0248(11) 0.0038(10) 0.0042(9) -0.0023(10)
C4 0.0284(10) 0.0359(12) 0.0260(11) -0.0028(10) -0.0020(8) 0.0020(9)
C5 0.0397(11) 0.0358(12) 0.0214(10) 0.0017(9) -0.0008(8) 0.0053(10)
C6 0.0455(13) 0.0404(13) 0.0281(11) 0.0011(11) -0.0008(9) -0.0091(12)
C7 0.0444(13) 0.081(2) 0.0244(11) 0.0008(13) -0.0012(10) -0.0153(14)
C8 0.0366(12) 0.0483(15) 0.0333(12) -0.0019(12) -0.0041(10) -0.0043(11)
C9 0.0477(13) 0.0390(13) 0.0312(12) -0.0037(11) -0.0048(10) -0.0012(11)
C10 0.0532(14) 0.0553(18) 0.0423(14) -0.0077(13) -0.0122(12) -0.0029(14)
C11 0.075(2) 0.0578(19) 0.0424(15) -0.0046(14) -0.0244(15) -0.0023(16)
C12 0.102(3) 0.0532(19) 0.0296(13) -0.0018(14) -0.0072(15) -0.0026(17)
C13 0.0739(18) 0.069(2) 0.0366(14) 0.0015(15) 0.0120(13) 0.0046(17)
C14 0.0500(14) 0.0615(19) 0.0372(13) -0.0002(13) 0.0010(11) 0.0007(14)
C15 0.0428(12) 0.0342(13) 0.0328(12) -0.0006(11) -0.0076(9) 0.0018(11)
C16 0.0442(12) 0.0468(15) 0.0341(12) 0.0069(11) -0.0060(9) 0.0013(12)
C17 0.087(2) 0.059(2) 0.0325(13) 0.0012(13) -0.0043(14) 0.0083(17)
C18 0.103(3) 0.094(3) 0.0344(15) -0.0058(18) -0.0016(16) 0.006(2)
C19 0.082(2) 0.107(3) 0.0390(17) 0.023(2) -0.0008(15) 0.001(2)
C20 0.091(2) 0.082(3) 0.058(2) 0.035(2) -0.0007(17) 0.002(2)
C21 0.0726(19) 0.0533(18) 0.0478(16) 0.0155(14) -0.0049(14) 0.0013(15)
O2 0.0491(10) 0.0673(14) 0.0381(9) 0.0064(10) 0.0002(8) 0.0206(10)
O3 0.0368(9) 0.0738(14) 0.0318(9) -0.0073(9) 0.0081(7) -0.0065(9)
O4 0.0328(8) 0.0417(10) 0.0426(10) -0.0084(8) -0.0058(7) 0.0017(8)
O5 0.0511(9) 0.0370(9) 0.0234(8) 0.0018(7) -0.0023(6) 0.0076(8)
O6 0.0387(8) 0.0705(13) 0.0244(8) -0.0031(9) -0.0030(6) -0.0073(9)
O7 0.0396(9) 0.1017(18) 0.0372(9) -0.0009(11) 0.0016(7) -0.0100(11)
O8 0.0908(15) 0.0387(10) 0.0395(10) -0.0029(9) -0.0089(10) 0.0151(10)

loop_
_atom_type_symbol
_atom_type_description
_atom_type_scat_dispersion_real
_atom_type_scat_dispersion_imag
_atom_type_scat_source
C C 0.0033 0.0016 'International Tables Vol C Tables 4.2.6.8 and 6.1.1.4'
H H 0.0000 0.0000 'International Tables Vol C Tables 4.2.6.8 and 6.1.1.4'
O O 0.0106 0.0060 'International Tables Vol C Tables 4.2.6.8 and 6.1.1.4'

loop_
_geom_angle_atom_site_label_1
_geom_angle_atom_site_label_2
_geom_angle_atom_site_label_3
_geom_angle
C6 C1 C7 120.2(3)
C6 C1 C2 122.9(2)
C7 C1 C2 116.8(2)
O2 C2 C1 111.82(19)
O2 C2 C3 112.4(2)
C1 C2 C3 112.0(2)
O2 C2 H2 106.7
C1 C2 H2 106.7
C3 C2 H2 106.7
O3 C3 C2 106.26(18)
O3 C3 C4 111.38(19)
C2 C3 C4 111.07(17)
O3 C3 H3 109.4
C2 C3 H3 109.4
C4 C3 H3 109.4
O4 C4 C5 109.26(18)
O4 C4 C3 111.36(18)
C5 C4 C3 108.94(18)
O4 C4 H4 109.1
C5 C4 H4 109.1
C3 C4 H4 109.1
O5 C5 C4 106.27(18)
O5 C5 C6 109.45(19)
C4 C5 C6 111.47(19)
O5 C5 H5 109.9
C4 C5 H5 109.9
C6 C5 H5 109.9
C1 C6 C5 122.8(2)
C1 C6 H6 118.6
C5 C6 H6 118.6
O6 C7 C1 108.03(19)
O6 C7 H7A 110.1
C1 C7 H7A 110.1
O6 C7 H7B 110.1
C1 C7 H7B 110.1
H7A C7 H7B 108.4
O7 C8 O6 123.2(2)
O7 C8 C9 124.3(2)
O6 C8 C9 112.4(2)
C14 C9 C10 119.5(3)
C14 C9 C8 121.7(2)
C10 C9 C8 118.8(2)
C11 C10 C9 120.1(3)
C11 C10 H10 119.9
C9 C10 H10 119.9
C12 C11 C10 120.2(3)
C12 C11 H11 119.9
C10 C11 H11 119.9
C11 C12 C13 120.3(3)
C11 C12 H12 119.8
C13 C12 H12 119.8
C14 C13 C12 120.0(3)
C14 C13 H13 120.0
C12 C13 H13 120.0
C13 C14 C9 119.8(3)
C13 C14 H14 120.1
C9 C14 H14 120.1
O8 C15 O5 122.8(2)
O8 C15 C16 124.3(2)
O5 C15 C16 112.9(2)
C17 C16 C21 119.7(3)
C17 C16 C15 121.3(2)
C21 C16 C15 118.9(2)
C16 C17 C18 119.7(3)
C16 C17 H17 120.1
C18 C17 H17 120.1
C19 C18 C17 119.6(4)
C19 C18 H18 120.2
C17 C18 H18 120.2
C20 C19 C18 121.4(3)
C20 C19 H19 119.3
C18 C19 H19 119.3
C19 C20 C21 119.9(4)
C19 C20 H20 120.1
C21 C20 H20 120.1
C16 C21 C20 119.7(3)
C16 C21 H21 120.2
C20 C21 H21 120.2
C2 O2 H2' 109(3)
C3 O3 H3' 106(2)
C4 O4 H4' 107(2)
C15 O5 C5 117.23(18)
C8 O6 C7 116.61(18)

loop_
_geom_bond_atom_site_label_1
_geom_bond_atom_site_label_2
_geom_bond_distance
C1 C6 1.336(4)
C1 C7 1.497(3)
C1 C2 1.504(4)
C2 O2 1.424(3)
C2 C3 1.517(3)
C2 H2 0.9800
C3 O3 1.417(3)
C3 C4 1.524(3)
C3 H3 0.9800
C4 O4 1.430(3)
C4 C5 1.502(4)
C4 H4 0.9800
C5 O5 1.466(3)
C5 C6 1.504(3)
C5 H5 0.9800
C6 H6 0.9300
C7 O6 1.453(3)
C7 H7A 0.9700
C7 H7B 0.9700
C8 O7 1.209(3)
C8 O6 1.338(3)
C8 C9 1.481(3)
C9 C14 1.383(4)
C9 C10 1.389(4)
C10 C11 1.377(4)
C10 H10 0.9300
C11 C12 1.360(5)
C11 H11 0.9300
C12 C13 1.384(5)
C12 H12 0.9300
C13 C14 1.378(4)
C13 H13 0.9300
C14 H14 0.9300
C15 O8 1.215(3)
C15 O5 1.323(3)
C15 C16 1.490(3)
C16 C17 1.376(4)
C16 C21 1.382(4)
C17 C18 1.396(4)
C17 H17 0.9300
C18 C19 1.361(6)
C18 H18 0.9300
C19 C20 1.348(6)
C19 H19 0.9300
C20 C21 1.395(5)
C20 H20 0.9300
C21 H21 0.9300
O2 H2' 0.933(15)
O3 H3' 0.934(14)
O4 H4' 0.946(15)

loop_
_geom_hbond_atom_site_label_D
_geom_hbond_atom_site_label_H
_geom_hbond_atom_site_label_A
_geom_hbond_distance_DH
_geom_hbond_distance_HA
_geom_hbond_distance_DA
_geom_hbond_angle_DHA
_geom_hbond_site_symmetry_A
O3 H3' O4 0.934(14) 1.889(19) 2.746(2) 151(3) 2_757
O4 H4' O8 0.946(15) 1.84(2) 2.724(3) 155(3) 1_565
O2 H2' O7 0.933(15) 1.97(2) 2.843(3) 155(4) 4_657

loop_
_geom_torsion_atom_site_label_1
_geom_torsion_atom_site_label_2
_geom_torsion_atom_site_label_3
_geom_torsion_atom_site_label_4
_geom_torsion
C6 C1 C2 O2 -116.6(3)
C7 C1 C2 O2 60.2(3)
C6 C1 C2 C3 10.6(3)
C7 C1 C2 C3 -172.6(2)
O2 C2 C3 O3 -154.76(19)
C1 C2 C3 O3 78.4(2)
O2 C2 C3 C4 84.0(2)
C1 C2 C3 C4 -42.9(3)
O3 C3 C4 O4 66.5(3)
C2 C3 C4 O4 -175.24(18)
O3 C3 C4 C5 -54.1(2)
C2 C3 C4 C5 64.2(2)
O4 C4 C5 O5 68.5(2)
C3 C4 C5 O5 -169.66(16)
O4 C4 C5 C6 -172.35(17)
C3 C4 C5 C6 -50.5(2)
C7 C1 C6 C5 -175.1(2)
C2 C1 C6 C5 1.6(4)
O5 C5 C6 C1 136.5(2)
C4 C5 C6 C1 19.2(3)
C6 C1 C7 O6 -127.0(3)
C2 C1 C7 O6 56.1(3)
O7 C8 C9 C14 -174.9(3)
O6 C8 C9 C14 4.5(4)
O7 C8 C9 C10 4.4(4)
O6 C8 C9 C10 -176.2(2)
C14 C9 C10 C11 0.4(4)
C8 C9 C10 C11 -178.9(3)
C9 C10 C11 C12 0.1(5)
C10 C11 C12 C13 -0.8(5)
C11 C12 C13 C14 0.9(5)
C12 C13 C14 C9 -0.3(5)
C10 C9 C14 C13 -0.3(4)
C8 C9 C14 C13 179.0(3)
O8 C15 C16 C17 166.8(3)
O5 C15 C16 C17 -13.6(3)
O8 C15 C16 C21 -13.1(4)
O5 C15 C16 C21 166.5(3)
C21 C16 C17 C18 -0.3(5)
C15 C16 C17 C18 179.8(3)
C16 C17 C18 C19 0.8(6)
C17 C18 C19 C20 -1.4(7)
C18 C19 C20 C21 1.5(6)
C17 C16 C21 C20 0.5(5)
C15 C16 C21 C20 -179.7(3)
C19 C20 C21 C16 -1.0(5)
O8 C15 O5 C5 -1.4(3)
C16 C15 O5 C5 179.02(18)
C4 C5 O5 C15 -156.38(19)
C6 C5 O5 C15 83.1(2)
O7 C8 O6 C7 0.1(4)
C9 C8 O6 C7 -179.3(2)
C1 C7 O6 C8 -162.1(2)
